data_1562879
loop_
_publ_author_name
'Broach, Robert W.'
'Bedard, Robert L.'
'King, Lisa M.'
'Pluth, Joseph J.'
'Smith, Joseph V.'
'Kirchner, Richard M.'

_publ_section_title
;
 Crystal structure and chemistry of a complex indium phosphate framework
 material, (ethylenediammonium)In3P3O12(OH)2
;
_journal_name_full 'Journal of Solid State Chemistry'
_journal_page_first 341
_journal_page_last 348
_journal_paper_doi 10.1016/j.jssc.2012.06.007
_journal_volume 196
_journal_year 2012
_chemical_formula_moiety '(H10 N2 C2), In3 P3 O12 (O H)2'
_chemical_formula_sum 'C2 H12 In3 N2 O14 P3'
_chemical_formula_weight 725.5
_chemical_name_common RIPS-4
_chemical_name_systematic 'ethylenediammonium indium phosphate'
_space_group_IT_number 12
_space_group_name_Hall '-C 2y'
_space_group_name_H-M_alt 'C 1 2/m 1'
_symmetry_cell_setting monoclinic
_symmetry_Int_Tables_number 12
_symmetry_space_group_name_H-M 'C 1 2/m 1'
_atom_sites_solution_hydrogens geom
_atom_sites_solution_primary direct
_atom_sites_solution_secondary difmap
_audit_creation_method SHELXL-97
_cell_angle_alpha 90.00
_cell_angle_beta 120.922(4)
_cell_angle_gamma 90.00
_cell_formula_units_Z 4
_cell_length_a 18.662(4)
_cell_length_b 6.6000(16)
_cell_length_c 12.573(3)
_cell_measurement_temperature 293(2)
_cell_volume 1328.5(5)
_computing_cell_refinement 'Bruker SAINTPLUS'
_computing_data_collection 'Bruker SMART'
_computing_data_reduction 'Bruker SAINTPLUS'
_computing_molecular_graphics 'Shape Software ATOMS'
_computing_publication_material 'Bruker SHELXTL 5.1'
_computing_structure_refinement 'Bruker SHELXTL 5.1'
_computing_structure_solution 'Bruker SHELXTL 5.1'
_diffrn_ambient_temperature 293(2)
_diffrn_measured_fraction_theta_full 0.969
_diffrn_measured_fraction_theta_max 0.969
_diffrn_measurement_device_type 'Bruker 2K APEX SMART'
_diffrn_measurement_method \w
_diffrn_radiation_monochromator graphite
_diffrn_radiation_type synchrotron
_diffrn_radiation_wavelength 0.700
_diffrn_reflns_av_R_equivalents 0.0395
_diffrn_reflns_av_sigmaI/netI 0.0535
_diffrn_reflns_limit_h_max 19
_diffrn_reflns_limit_h_min -22
_diffrn_reflns_limit_k_max 7
_diffrn_reflns_limit_k_min -7
_diffrn_reflns_limit_l_max 14
_diffrn_reflns_limit_l_min -12
_diffrn_reflns_number 2941
_diffrn_reflns_theta_full 24.69
_diffrn_reflns_theta_max 24.69
_diffrn_reflns_theta_min 2.22
_diffrn_source 'UNICAT sector 33, Advanced Photon Source'
_exptl_absorpt_coefficient_mu 5.614
_exptl_absorpt_correction_T_max 1.00
_exptl_absorpt_correction_T_min 0.71
_exptl_absorpt_correction_type empirical
_exptl_absorpt_process_details SADABS
_exptl_crystal_colour colourless
_exptl_crystal_density_diffrn 3.627
_exptl_crystal_density_method 'not measured'
_exptl_crystal_description rods
_exptl_crystal_F_000 1368
_exptl_crystal_size_max 0.042
_exptl_crystal_size_mid 0.012
_exptl_crystal_size_min 0.012
_refine_diff_density_max 1.089
_refine_diff_density_min -1.051
_refine_diff_density_rms 0.283
_refine_ls_extinction_coef 0.0079(6)
_refine_ls_extinction_expression Fc^*^=kFc[1+0.001xFc^2^\l^3^/sin(2\q)]^-1/4^
_refine_ls_extinction_method SHELXL
_refine_ls_goodness_of_fit_ref 1.164
_refine_ls_hydrogen_treatment mixed
_refine_ls_matrix_type full
_refine_ls_number_parameters 136
_refine_ls_number_reflns 1251
_refine_ls_number_restraints 2
_refine_ls_restrained_S_all 1.163
_refine_ls_R_factor_all 0.0460
_refine_ls_R_factor_gt 0.0437
_refine_ls_shift/su_max 0.011
_refine_ls_shift/su_mean 0.001
_refine_ls_structure_factor_coef Fsqd
_refine_ls_weighting_details 'calc w=1/[\s^2^(Fo^2^)+(0.0501P)^2^+26.7830P] where P=(Fo^2^+2Fc^2^)/3'
_refine_ls_weighting_scheme calc
_refine_ls_wR_factor_gt 0.1141
_refine_ls_wR_factor_ref 0.1154
_reflns_number_gt 1161
_reflns_number_total 1251
_reflns_threshold_expression >2sigma(I)
_cod_data_source_file JSSC-2012-196-341.cif
_cod_data_source_block RIPS-4
_cod_original_sg_symbol_H-M 'C 2/m'
_cod_database_code 1562879

loop_
_symmetry_equiv_pos_as_xyz
'x, y, z'
'-x, y, -z'
'x+1/2, y+1/2, z'
'-x+1/2, y+1/2, -z'
'-x, -y, -z'
'x, -y, z'
'-x+1/2, -y+1/2, -z'
'x+1/2, -y+1/2, z'

loop_
_atom_site_label
_atom_site_type_symbol
_atom_site_fract_x
_atom_site_fract_y
_atom_site_fract_z
_atom_site_U_iso_or_equiv
_atom_site_adp_type
_atom_site_occupancy
_atom_site_symmetry_multiplicity
_atom_site_calc_flag
_atom_site_refinement_flags
_atom_site_disorder_assembly
_atom_site_disorder_group
In1 In 0.36389(5) 0.0000 0.14408(7) 0.0155(3) Uani 1 2 d S . .
In2 In 0.32261(5) 0.0000 -0.17844(8) 0.0178(3) Uani 1 2 d S . .
In3 In 0.7500 -0.2500 0.5000 0.0189(3) Uani 1 2 d S . .
P1 P 0.73229(19) -0.5000 0.2539(3) 0.0133(6) Uani 1 2 d S . .
P2 P 0.57578(19) 0.0000 0.3258(3) 0.0159(7) Uani 1 2 d S . .
P3 P 0.33070(19) -0.5000 0.1352(3) 0.0154(7) Uani 1 2 d S . .
O1 O 0.7383(6) -0.5000 0.5993(8) 0.0204(19) Uani 1 2 d SD . .
H1 H 0.689(6) -0.5000 0.576(17) 0.05(6) Uiso 1 2 d SD . .
O2 O 0.4012(6) 0.0000 0.0129(8) 0.0184(18) Uani 1 2 d SD . .
H2 H 0.451(8) 0.04(4) 0.050(16) 0.04(7) Uiso 0.50 1 d PD . .
O3 O 0.7449(5) -0.5000 0.3869(7) 0.0191(18) Uani 1 2 d S . .
O4 O 0.3852(4) 0.3141(9) 0.1589(6) 0.0217(13) Uani 1 1 d . . .
O5 O 0.3195(4) 0.3150(9) -0.1907(5) 0.0211(13) Uani 1 1 d . . .
O6 O 0.1976(6) 0.0000 -0.2295(9) 0.027(2) Uani 1 2 d S . .
O7 O 0.4285(5) 0.0000 -0.2010(7) 0.023(2) Uani 1 2 d S . .
O8 O 0.4887(5) 0.0000 0.3067(7) 0.0171(17) Uani 1 2 d S . .
O9 O 0.2568(6) -0.5000 0.0066(9) 0.036(3) Uani 1 2 d S . .
O10 O 0.6209(4) -0.1904(10) 0.3982(6) 0.0250(14) Uani 1 1 d . . .
O11 O 0.3161(5) 0.0000 0.2661(7) 0.0210(19) Uani 1 2 d S . .
N1 N 0.5572(10) -0.260(3) 0.5654(15) 0.028(4) Uiso 0.50 1 d P . .
H1A H 0.5403 -0.1456 0.5848 0.042 Uiso 0.50 1 calc PR . .
H1B H 0.5708 -0.2330 0.5078 0.042 Uiso 0.50 1 calc PR . .
H1C H 0.6020 -0.3105 0.6338 0.042 Uiso 0.50 1 calc PR . .
C1 C 0.4886(14) -0.411(3) 0.516(2) 0.037(5) Uiso 0.50 1 d P . .
H1D H 0.4733 -0.4381 0.5771 0.056 Uiso 0.50 1 calc PR . .
H1E H 0.4401 -0.3555 0.4427 0.056 Uiso 0.50 1 calc PR . .
N2 N 0.0279(7) 0.021(4) 0.1665(9) 0.023(3) Uiso 0.50 1 d P . .
H2A H 0.0014 0.0858 0.1994 0.035 Uiso 0.50 1 calc PR . .
H2B H 0.0800 0.0704 0.1994 0.035 Uiso 0.50 1 calc PR . .
H2C H 0.0305 -0.1126 0.1835 0.035 Uiso 0.50 1 calc PR . .
C2 C -0.0179(14) 0.051(3) 0.0321(18) 0.041(5) Uiso 0.50 1 d P . .
H2D H -0.0746 0.0023 -0.0016 0.061 Uiso 1 2 calc SR . .
H2E H -0.0208 0.1946 0.0152 0.061 Uiso 0.50 1 calc PR . .

loop_
_atom_site_aniso_label
_atom_site_aniso_U_11
_atom_site_aniso_U_22
_atom_site_aniso_U_33
_atom_site_aniso_U_23
_atom_site_aniso_U_13
_atom_site_aniso_U_12
In1 0.0161(5) 0.0138(5) 0.0149(5) 0.000 0.0068(4) 0.000
In2 0.0203(5) 0.0125(5) 0.0216(5) 0.000 0.0115(4) 0.000
In3 0.0204(5) 0.0156(6) 0.0187(5) 0.0006(3) 0.0086(4) 0.0014(3)
P1 0.0162(15) 0.0082(14) 0.0150(14) 0.000 0.0077(12) 0.000
P2 0.0169(15) 0.0162(15) 0.0145(14) 0.000 0.0080(12) 0.000
P3 0.0175(15) 0.0091(14) 0.0177(14) 0.000 0.0077(12) 0.000
O1 0.028(5) 0.019(5) 0.017(4) 0.000 0.013(4) 0.000
O2 0.023(5) 0.015(4) 0.018(4) 0.000 0.011(4) 0.000
O3 0.032(5) 0.011(4) 0.016(4) 0.000 0.013(4) 0.000
O4 0.021(3) 0.015(3) 0.027(3) -0.003(3) 0.011(3) -0.002(3)
O5 0.023(3) 0.013(3) 0.022(3) 0.001(2) 0.007(3) 0.003(2)
O6 0.027(5) 0.030(5) 0.035(5) 0.000 0.024(4) 0.000
O7 0.020(5) 0.036(5) 0.015(4) 0.000 0.010(4) 0.000
O8 0.015(4) 0.021(4) 0.014(4) 0.000 0.006(3) 0.000
O9 0.026(5) 0.037(6) 0.024(5) 0.000 -0.001(4) 0.000
O10 0.012(3) 0.028(4) 0.027(3) 0.007(3) 0.004(3) 0.003(3)
O11 0.023(5) 0.024(5) 0.017(4) 0.000 0.011(4) 0.000

loop_
_atom_type_symbol
_atom_type_description
_atom_type_scat_dispersion_real
_atom_type_scat_dispersion_imag
_atom_type_scat_source
O O 0.0106 0.0060 'International Tables Vol C Tables 4.2.6.8 and 6.1.1.4'
P P 0.1023 0.0942 'International Tables Vol C Tables 4.2.6.8 and 6.1.1.4'
In In -0.7276 1.3100 'International Tables Vol C Tables 4.2.6.8 and 6.1.1.4'
N N 0.0061 0.0033 'International Tables Vol C Tables 4.2.6.8 and 6.1.1.4'
C C 0.0033 0.0016 'International Tables Vol C Tables 4.2.6.8 and 6.1.1.4'
H H 0.0000 0.0000 'International Tables Vol C Tables 4.2.6.8 and 6.1.1.4'

loop_
_geom_angle_atom_site_label_1
_geom_angle_atom_site_label_2
_geom_angle_atom_site_label_3
_geom_angle
_geom_angle_site_symmetry_1
_geom_angle_site_symmetry_3
O9 In1 O2 85.7(4) 7_545 .
O9 In1 O4 98.56(17) 7_545 6
O2 In1 O4 86.86(17) . 6
O9 In1 O4 98.56(17) 7_545 .
O2 In1 O4 86.86(17) . .
O4 In1 O4 161.3(3) 6 .
O9 In1 O11 89.8(4) 7_545 .
O2 In1 O11 175.6(3) . .
O4 In1 O11 93.82(17) 6 .
O4 In1 O11 93.82(17) . .
O9 In1 O8 177.9(4) 7_545 .
O2 In1 O8 96.4(3) . .
O4 In1 O8 81.59(17) 6 .
O4 In1 O8 81.59(17) . .
O11 In1 O8 88.0(3) . .
O2 In2 O6 111.7(4) . .
O2 In2 O5 93.56(16) . 6
O6 In2 O5 89.59(17) . 6
O2 In2 O5 93.57(16) . .
O6 In2 O5 89.59(17) . .
O5 In2 O5 172.6(3) 6 .
O2 In2 O7 90.2(3) . .
O6 In2 O7 158.1(3) . .
O5 In2 O7 89.02(18) 6 .
O5 In2 O7 89.02(18) . .
O2 In2 O1 176.9(3) . 3_454
O6 In2 O1 71.4(3) . 3_454
O5 In2 O1 86.39(16) 6 3_454
O5 In2 O1 86.39(16) . 3_454
O7 In2 O1 86.8(3) . 3_454
O10 In3 O10 179.999(1) . 7_646
O10 In3 O1 86.0(3) . 7_646
O10 In3 O1 94.0(3) 7_646 7_646
O10 In3 O1 94.0(3) . .
O10 In3 O1 86.0(3) 7_646 .
O1 In3 O1 180.000(1) 7_646 .
O10 In3 O3 84.7(3) . 7_646
O10 In3 O3 95.3(3) 7_646 7_646
O1 In3 O3 79.1(2) 7_646 7_646
O1 In3 O3 100.9(2) . 7_646
O10 In3 O3 95.3(3) . .
O10 In3 O3 84.7(3) 7_646 .
O1 In3 O3 100.9(2) 7_646 .
O1 In3 O3 79.1(2) . .
O3 In3 O3 179.999(1) 7_646 .
O10 In3 In3 100.77(19) . 4_646
O10 In3 In3 79.23(19) 7_646 4_646
O1 In3 In3 140.23(17) 7_646 4_646
O1 In3 In3 39.77(17) . 4_646
O3 In3 In3 140.20(16) 7_646 4_646
O3 In3 In3 39.80(16) . 4_646
O10 In3 In3 79.23(19) . 4_656
O10 In3 In3 100.77(19) 7_646 4_656
O1 In3 In3 39.77(17) 7_646 4_656
O1 In3 In3 140.23(17) . 4_656
O3 In3 In3 39.79(16) 7_646 4_656
O3 In3 In3 140.20(16) . 4_656
In3 In3 In3 180.0 4_646 4_656
O11 P1 O5 114.1(3) 3_545 2_645
O11 P1 O5 114.1(3) 3_545 5_655
O5 P1 O5 108.4(5) 2_645 5_655
O11 P1 O3 108.5(5) 3_545 .
O5 P1 O3 105.5(3) 2_645 .
O5 P1 O3 105.5(3) 5_655 .
O8 P2 O10 108.2(3) . .
O8 P2 O10 108.2(3) . 6
O10 P2 O10 110.9(5) . 6
O8 P2 O7 110.5(5) . 5_655
O10 P2 O7 109.5(3) . 5_655
O10 P2 O7 109.5(3) 6 5_655
O9 P3 O4 111.4(3) . 6
O9 P3 O4 111.4(3) . 1_545
O4 P3 O4 107.4(5) 6 1_545
O9 P3 O6 110.3(6) . 7_545
O4 P3 O6 108.2(3) 6 7_545
O4 P3 O6 108.2(3) 1_545 7_545
In3 O1 In3 100.5(3) 4_646 .
In3 O1 In2 118.4(3) 4_646 3_546
In3 O1 In2 118.4(3) . 3_546
In2 O2 In1 126.1(4) . .
P1 O3 In3 129.68(16) . .
P1 O3 In3 129.68(16) . 4_646
In3 O3 In3 100.4(3) . 4_646
P3 O4 In1 134.5(4) 1_565 .
P1 O5 In2 146.6(4) 5_655 .
P3 O6 In2 122.9(6) 7_545 .
P2 O7 In2 124.9(5) 5_655 .
P2 O8 In1 133.9(5) . .
P3 O9 In1 163.3(7) . 7_545
P2 O10 In3 128.7(4) . .
P1 O11 In1 136.9(5) 3_455 .
C1 C1 N1 112(2) 5_646 .
C2 C2 N2 115(2) 5 .

loop_
_geom_bond_atom_site_label_1
_geom_bond_atom_site_label_2
_geom_bond_distance
_geom_bond_site_symmetry_2
In1 O9 2.068(9) 7_545
In1 O2 2.094(8) .
In1 O4 2.101(6) 6
In1 O4 2.101(6) .
In1 O11 2.135(8) .
In1 O8 2.170(8) .
In2 O2 2.077(8) .
In2 O6 2.077(9) .
In2 O5 2.084(6) 6
In2 O5 2.084(6) .
In2 O7 2.136(9) .
In2 O1 2.402(8) 3_454
In3 O10 2.104(6) .
In3 O10 2.104(6) 7_646
In3 O1 2.147(5) 7_646
In3 O1 2.147(5) .
In3 O3 2.148(5) 7_646
In3 O3 2.148(5) .
In3 In3 3.3000(8) 4_646
In3 In3 3.3000(8) 4_656
P1 O11 1.490(9) 3_545
P1 O5 1.505(6) 2_645
P1 O5 1.505(6) 5_655
P1 O3 1.565(8) .
P2 O8 1.515(9) .
P2 O10 1.526(7) .
P2 O10 1.526(7) 6
P2 O7 1.530(9) 5_655
P3 O9 1.492(9) .
P3 O4 1.523(6) 6
P3 O4 1.523(6) 1_545
P3 O6 1.525(9) 7_545
O1 In3 2.147(5) 4_646
O1 In2 2.402(8) 3_546
O3 In3 2.148(5) 4_646
O4 P3 1.523(6) 1_565
O5 P1 1.505(6) 5_655
O6 P3 1.525(9) 7_545
O7 P2 1.530(9) 5_655
O9 In1 2.068(9) 7_545
O11 P1 1.490(9) 3_455
N1 C1 1.48(3) .
C1 C1 1.37(4) 5_646
N2 C2 1.46(2) .
C2 C2 1.45(4) 5
